data_7057321
loop_
_publ_author_name
'Yan, Yang-Tian'
'Cao, Feng'
'Zhang, Wen-Yan'
'Zhang, Si-Si'
'Zhang, Fang'
'Wang, Yao-Yu'

_publ_section_title
;
 Seven luminescent metal--organic frameworks constructed from
 5-(triazol-1-yl)nicotinic acid: luminescent sensors for CrVI and
 MnO4&#x2212; ions in an aqueous medium
;
_journal_issue 12
_journal_name_full 'New Journal of Chemistry'
_journal_page_first 9865
_journal_paper_doi 10.1039/C8NJ01144C
_journal_volume 42
_journal_year 2018
_chemical_formula_moiety 'C17 H12 N4 O10 Zn2'
_chemical_formula_sum 'C17 H12 N4 O10 Zn2'
_chemical_formula_weight 563.05
_space_group_crystal_system triclinic
_space_group_IT_number 2
_space_group_name_Hall '-P 1'
_space_group_name_H-M_alt 'P -1'
_symmetry_space_group_name_Hall '-P 1'
_symmetry_space_group_name_H-M 'P -1'
_atom_sites_solution_hydrogens mixed
_audit_creation_date 2018-04-01
_audit_creation_method
;
Olex2 1.2-alpha
(compiled 2018.03.30 svn.r3494 for OlexSys, GUI svn.r5482)
;
_audit_update_record
;
2018-04-07 deposited with the CCDC.
2018-04-23 downloaded from the CCDC.
;
_cell_angle_alpha 82.568(4)
_cell_angle_beta 84.625(4)
_cell_angle_gamma 69.059(4)
_cell_formula_units_Z 2
_cell_length_a 7.9062(19)
_cell_length_b 9.834(2)
_cell_length_c 13.463(3)
_cell_measurement_reflns_used 1320
_cell_measurement_temperature 296(2)
_cell_measurement_theta_max 26.48
_cell_measurement_theta_min 3.06
_cell_volume 968.1(4)
_computing_cell_refinement 'SAINT V8.18C (?, 2016)'
_computing_data_collection 'SAINT V8.18C (?, 2016)'
_computing_data_reduction 'SAINT V8.18C (?, 2016)'
_computing_molecular_graphics 'Olex2 (Dolomanov et al., 2009)'
_computing_publication_material 'Olex2 (Dolomanov et al., 2009)'
_computing_structure_refinement 'ShelXL (Sheldrick, 2015)'
_computing_structure_solution 'ShelXT (Sheldrick, 2015)'
_diffrn_ambient_temperature 296.15
_diffrn_measured_fraction_theta_full 0.966
_diffrn_measured_fraction_theta_max 0.908
_diffrn_measurement_device_type 'Bruker APEX-II CCD'
_diffrn_measurement_method '\f and \w scans'
_diffrn_radiation_monochromator graphite
_diffrn_radiation_type MoK\a
_diffrn_radiation_wavelength 0.71073
_diffrn_reflns_av_R_equivalents 0.0307
_diffrn_reflns_av_unetI/netI 0.0832
_diffrn_reflns_Laue_measured_fraction_full 0.966
_diffrn_reflns_Laue_measured_fraction_max 0.908
_diffrn_reflns_limit_h_max 10
_diffrn_reflns_limit_h_min -8
_diffrn_reflns_limit_k_max 12
_diffrn_reflns_limit_k_min -13
_diffrn_reflns_limit_l_max 15
_diffrn_reflns_limit_l_min -17
_diffrn_reflns_number 5944
_diffrn_reflns_point_group_measured_fraction_full 0.966
_diffrn_reflns_point_group_measured_fraction_max 0.908
_diffrn_reflns_theta_full 25.242
_diffrn_reflns_theta_max 28.349
_diffrn_reflns_theta_min 1.527
_diffrn_standards_number 0
_exptl_absorpt_coefficient_mu 2.546
_exptl_absorpt_correction_T_max 0.7457
_exptl_absorpt_correction_T_min 0.6416
_exptl_absorpt_correction_type multi-scan
_exptl_absorpt_process_details
;
SADABS-2008/1 (Bruker,2008) was used for absorption correction.
wR2(int) was 0.0595 before and 0.0396 after correction.
The Ratio of minimum to maximum transmission is 0.8604.
The \l/2 correction factor is 0.0015.
;
_exptl_crystal_colour colourless
_exptl_crystal_colour_primary colourless
_exptl_crystal_density_diffrn 1.931
_exptl_crystal_density_method 'not measured'
_exptl_crystal_description block
_exptl_crystal_F_000 564
_exptl_crystal_size_max 0.27
_exptl_crystal_size_mid 0.23
_exptl_crystal_size_min 0.21
_refine_diff_density_max 0.968
_refine_diff_density_min -0.776
_refine_diff_density_rms 0.136
_refine_ls_extinction_method none
_refine_ls_goodness_of_fit_ref 1.037
_refine_ls_hydrogen_treatment constr
_refine_ls_matrix_type full
_refine_ls_number_parameters 299
_refine_ls_number_reflns 4392
_refine_ls_number_restraints 90
_refine_ls_restrained_S_all 1.038
_refine_ls_R_factor_all 0.0907
_refine_ls_R_factor_gt 0.0530
_refine_ls_shift/su_max 0.000
_refine_ls_shift/su_mean 0.000
_refine_ls_structure_factor_coef Fsqd
_refine_ls_weighting_details 'w=1/[\s^2^(Fo^2^)+(0.0440P)^2^+3.6919P] where P=(Fo^2^+2Fc^2^)/3'
_refine_ls_weighting_scheme calc
_refine_ls_wR_factor_gt 0.1173
_refine_ls_wR_factor_ref 0.1452
_reflns_Friedel_coverage 0.000
_reflns_number_gt 3025
_reflns_number_total 4392
_reflns_threshold_expression 'I > 2\s(I)'
_cod_data_source_file c8nj01144c2.cif
_cod_data_source_block 6
_cod_depositor_comments 'Adding full bibliography for 7057317--7057323.cif.'
_cod_database_code 7057321
_shelx_shelxl_version_number 2014/7
_shelx_space_group_comment
;
The symmetry employed for this shelxl refinement is uniquely defined
by the following loop, which should always be used as a source of
symmetry information in preference to the above space-group names.
They are only intended as comments.
;
_shelx_estimated_absorpt_t_max 0.617
_shelx_estimated_absorpt_t_min 0.546
_olex2_refinement_description
;
1. Fixed Uiso
 At 1.2 times of:
  All C(H) groups
 At 1.5 times of:
  All O(H,H) groups
2. Rigid bond restraints
 All non-hydrogen atoms
 with sigma for 1-2 distances of 0.001 and sigma for 1-3 distances of 0.001
3. Uiso/Uaniso restraints and constraints
Uanis(N1) \\sim Ueq: with sigma of 0.001 and sigma for terminal atoms of 0.002
4.a Riding coordinates:
 O9(H9A,H9B)
4.b Rotating group:
 O10(H10A,H10B)
4.c Aromatic/amide H refined with riding coordinates:
 C15(H15), C13(H13), C6(H6), C7(H7), C11(H11), C8(H8), C3(H3), C4(H4)
;
_olex2_submission_special_instructions 'No special instructions were received'

loop_
_space_group_symop_operation_xyz
'x, y, z'
'-x, -y, -z'

loop_
_atom_site_label
_atom_site_type_symbol
_atom_site_fract_x
_atom_site_fract_y
_atom_site_fract_z
_atom_site_U_iso_or_equiv
_atom_site_adp_type
_atom_site_occupancy
_atom_site_site_symmetry_order
_atom_site_calc_flag
_atom_site_refinement_flags_posn
_atom_site_refinement_flags_adp
Zn1 Zn 0.19392(9) 0.85298(6) 0.50493(5) 0.02223(18) Uani 1 1 d . U
Zn2 Zn 0.74910(9) 0.32445(7) 0.05920(5) 0.02767(19) Uani 1 1 d . U
C12 C -0.0063(7) 0.6723(6) 0.2200(4) 0.0216(9) Uani 1 1 d . U
N1 N 0.3213(6) 0.8296(5) 0.3609(3) 0.0221(6) Uani 1 1 d . U
C10 C -0.1363(7) 0.7536(5) 0.3808(4) 0.0191(9) Uani 1 1 d . U
C15 C -0.1525(7) 0.6172(5) 0.4112(4) 0.0197(9) Uani 1 1 d . U
H15 H -0.2052 0.6001 0.4740 0.024 Uiso 1 1 calc R .
C9 C -0.1857(8) 0.8682(6) 0.4538(4) 0.0233(8) Uani 1 1 d . U
N2 N 0.4673(6) 1.0481(5) 0.1545(3) 0.0253(8) Uani 1 1 d . U
C14 C -0.0896(7) 0.5074(6) 0.3474(4) 0.0227(10) Uani 1 1 d . U
C2 C 0.4841(7) 0.6717(6) 0.2367(4) 0.0225(10) Uani 1 1 d . U
C13 C -0.0156(8) 0.5340(6) 0.2517(4) 0.0245(11) Uani 1 1 d . U
H13 H 0.0274 0.4600 0.2094 0.029 Uiso 1 1 calc R .
C6 C 0.5144(8) 0.7873(6) 0.1770(4) 0.0251(11) Uani 1 1 d . U
H6 H 0.5797 0.7738 0.1157 0.030 Uiso 1 1 calc R .
C1 C 0.5555(8) 0.5201(6) 0.2012(4) 0.0259(10) Uani 1 1 d . U
C7 C 0.3903(8) 0.6963(6) 0.3285(4) 0.0255(11) Uani 1 1 d . U
H7 H 0.3746 0.6174 0.3693 0.031 Uiso 1 1 calc R .
C5 C 0.4439(7) 0.9230(6) 0.2120(4) 0.0234(10) Uani 1 1 d . U
C11 C -0.0613(7) 0.7812(6) 0.2851(4) 0.0222(10) Uani 1 1 d . U
H11 H -0.0485 0.8713 0.2653 0.027 Uiso 1 1 calc R .
C8 C 0.3480(8) 0.9421(6) 0.3029(4) 0.0272(11) Uani 1 1 d . U
H8 H 0.3007 1.0351 0.3245 0.033 Uiso 1 1 calc R .
O3 O -0.0900(5) 0.9525(4) 0.4424(3) 0.0269(7) Uani 1 1 d . U
O2 O 0.6295(6) 0.5124(4) 0.1133(3) 0.0389(10) Uani 1 1 d . U
O4 O -0.3073(6) 0.8784(5) 0.5180(3) 0.0359(10) Uani 1 1 d . U
O1 O 0.5371(7) 0.4172(4) 0.2566(3) 0.0409(11) Uani 1 1 d . U
N3 N 0.3212(7) 1.1733(5) 0.1331(4) 0.0411(13) Uani 1 1 d . U
C3 C 0.6197(8) 1.0736(6) 0.1199(4) 0.0289(11) Uani 1 1 d . U
H3 H 0.7365 1.0049 0.1231 0.035 Uiso 1 1 calc R .
C4 C 0.3955(9) 1.2664(7) 0.0923(5) 0.0374(14) Uani 1 1 d . U
H4 H 0.3285 1.3636 0.0724 0.045 Uiso 1 1 calc R .
N4 N 0.5781(7) 1.2107(5) 0.0810(3) 0.0283(10) Uani 1 1 d . U
O7 O -0.0431(6) 0.2557(4) 0.3302(3) 0.0354(10) Uani 1 1 d . U
C17 C -0.1023(8) 0.3589(6) 0.3825(4) 0.0255(10) Uani 1 1 d . U
C16 C 0.0630(8) 0.7084(6) 0.1172(4) 0.0282(11) Uani 1 1 d . U
O5 O 0.0246(9) 0.8360(5) 0.0812(4) 0.075(2) Uani 1 1 d . U
O6 O 0.1657(6) 0.6031(5) 0.0696(3) 0.0392(11) Uani 1 1 d . U
O8 O -0.1729(6) 0.3444(4) 0.4704(3) 0.0320(9) Uani 1 1 d . U
O9 O 0.9408(6) 0.1990(5) 0.1503(3) 0.0459(11) Uani 1 1 d . U
H9A H 1.0475 0.1688 0.1182 0.069 Uiso 1 1 d R .
H9B H 0.9338 0.2223 0.2085 0.069 Uiso 1 1 d R .
O10 O 0.4215(7) 0.7870(7) 0.5833(4) 0.0629(16) Uani 1 1 d . U
H10A H 0.3934 0.8101 0.6440 0.094 Uiso 1 1 d GR .
H10B H 0.4970 0.8283 0.5560 0.094 Uiso 1 1 d GR .

loop_
_atom_site_aniso_label
_atom_site_aniso_U_11
_atom_site_aniso_U_22
_atom_site_aniso_U_33
_atom_site_aniso_U_23
_atom_site_aniso_U_13
_atom_site_aniso_U_12
Zn1 0.0301(4) 0.0162(3) 0.0230(3) -0.0052(2) 0.0097(2) -0.0129(3)
Zn2 0.0388(4) 0.0211(3) 0.0243(4) -0.0042(3) 0.0120(3) -0.0147(3)
C12 0.025(3) 0.0199(18) 0.0201(16) -0.0018(12) 0.0044(17) -0.010(2)
N1 0.0235(10) 0.0199(10) 0.0233(8) -0.0022(7) 0.0052(8) -0.0095(8)
C10 0.024(3) 0.0192(16) 0.0183(17) -0.0014(13) 0.0019(17) -0.0131(19)
C15 0.028(3) 0.0205(17) 0.0154(19) -0.0023(14) 0.0039(18) -0.015(2)
C9 0.0315(16) 0.0185(19) 0.023(2) -0.0038(16) 0.0061(14) -0.0137(18)
N2 0.0301(18) 0.0203(12) 0.0238(19) 0.0003(14) 0.0066(17) -0.0096(13)
C14 0.031(3) 0.0191(16) 0.0202(19) -0.0035(13) 0.0065(19) -0.013(2)
C2 0.028(3) 0.0194(13) 0.019(2) -0.0012(13) 0.0049(17) -0.009(2)
C13 0.035(3) 0.0183(18) 0.0204(19) -0.0052(15) 0.009(2) -0.011(2)
C6 0.030(3) 0.0192(14) 0.022(2) -0.0011(15) 0.0098(19) -0.007(2)
C1 0.032(3) 0.0187(13) 0.023(2) -0.0023(12) 0.0043(19) -0.005(2)
C7 0.034(3) 0.0189(15) 0.021(2) -0.0011(14) 0.0089(19) -0.008(2)
C5 0.027(3) 0.0195(12) 0.0227(19) -0.0023(12) 0.0074(17) -0.0092(17)
C11 0.030(3) 0.0168(19) 0.0221(17) -0.0009(14) 0.0067(19) -0.012(2)
C8 0.035(3) 0.0197(17) 0.026(2) -0.0047(15) 0.013(2) -0.011(2)
O3 0.0276(10) 0.0228(19) 0.035(2) -0.0136(14) 0.0107(9) -0.0143(12)
O2 0.060(3) 0.0254(14) 0.0318(18) -0.0104(12) 0.0198(18) -0.0178(15)
O4 0.037(2) 0.043(3) 0.038(2) -0.0197(18) 0.0173(15) -0.025(2)
O1 0.066(3) 0.0217(14) 0.034(2) -0.0015(16) 0.011(2) -0.017(2)
N3 0.0327(17) 0.023(2) 0.057(3) 0.009(2) 0.014(2) -0.0059(14)
C3 0.0317(17) 0.0183(19) 0.036(3) -0.001(2) 0.009(2) -0.0106(14)
C4 0.0350(19) 0.0203(19) 0.053(4) 0.005(2) 0.006(3) -0.0095(15)
N4 0.0353(19) 0.0211(19) 0.026(2) 0.0022(17) 0.009(2) -0.0103(17)
O7 0.052(3) 0.0220(16) 0.037(2) -0.0090(15) 0.0033(18) -0.018(2)
C17 0.037(3) 0.0193(17) 0.023(2) -0.0009(14) 0.000(2) -0.015(2)
C16 0.037(3) 0.0257(17) 0.0205(17) -0.0002(13) 0.0060(19) -0.013(2)
O5 0.129(5) 0.0270(16) 0.042(3) 0.0044(18) 0.044(3) -0.011(3)
O6 0.054(3) 0.0292(17) 0.027(2) 0.0000(16) 0.0202(18) -0.0115(19)
O8 0.047(3) 0.024(2) 0.0305(18) -0.0001(14) 0.0086(17) -0.0224(19)
O9 0.036(2) 0.058(3) 0.034(2) -0.0168(19) 0.0043(14) -0.0024(17)
O10 0.062(2) 0.099(4) 0.0354(17) 0.032(3) -0.019(2) -0.046(3)

loop_
_atom_type_symbol
_atom_type_description
_atom_type_scat_dispersion_real
_atom_type_scat_dispersion_imag
_atom_type_scat_source
C C 0.0033 0.0016 'International Tables Vol C Tables 4.2.6.8 and 6.1.1.4'
H H 0.0000 0.0000 'International Tables Vol C Tables 4.2.6.8 and 6.1.1.4'
N N 0.0061 0.0033 'International Tables Vol C Tables 4.2.6.8 and 6.1.1.4'
O O 0.0106 0.0060 'International Tables Vol C Tables 4.2.6.8 and 6.1.1.4'
Zn Zn 0.2839 1.4301 'International Tables Vol C Tables 4.2.6.8 and 6.1.1.4'

loop_
_geom_angle_atom_site_label_1
_geom_angle_atom_site_label_2
_geom_angle_atom_site_label_3
_geom_angle
_geom_angle_site_symmetry_1
_geom_angle_site_symmetry_3
N1 Zn1 O3 92.48(16) . .
O3 Zn1 N1 121.31(16) 2_576 .
O3 Zn1 O3 76.14(16) 2_576 .
O3 Zn1 O8 139.66(16) 2_576 2_566
O3 Zn1 O10 94.4(2) 2_576 .
O8 Zn1 N1 97.05(16) 2_566 .
O8 Zn1 O3 91.38(16) 2_566 .
O8 Zn1 O10 92.2(2) 2_566 .
O10 Zn1 N1 97.6(2) . .
O10 Zn1 O3 168.9(2) . .
O2 Zn2 N4 108.37(19) . 1_545
O2 Zn2 O9 108.5(2) . .
O6 Zn2 O2 97.98(17) 2_665 .
O6 Zn2 N4 126.1(2) 2_665 1_545
O6 Zn2 O9 115.7(2) 2_665 .
O9 Zn2 N4 99.4(2) . 1_545
C13 C12 C16 121.8(5) . .
C11 C12 C13 120.4(5) . .
C11 C12 C16 117.8(5) . .
C7 N1 Zn1 119.3(3) . .
C8 N1 Zn1 121.9(3) . .
C8 N1 C7 118.5(4) . .
C15 C10 C9 120.2(4) . .
C15 C10 C11 120.2(5) . .
C11 C10 C9 119.4(4) . .
C14 C15 C10 119.9(4) . .
O3 C9 C10 115.3(4) . .
O4 C9 C10 121.3(5) . .
O4 C9 O3 123.4(5) . .
N3 N2 C5 120.9(4) . .
C3 N2 C5 130.3(5) . .
C3 N2 N3 108.6(4) . .
C15 C14 C13 120.3(5) . .
C15 C14 C17 119.3(4) . .
C13 C14 C17 120.4(5) . .
C6 C2 C1 119.8(4) . .
C7 C2 C6 119.3(5) . .
C7 C2 C1 120.9(5) . .
C14 C13 C12 119.7(5) . .
C5 C6 C2 117.4(5) . .
O2 C1 C2 115.4(5) . .
O1 C1 C2 119.4(5) . .
O1 C1 O2 125.2(5) . .
N1 C7 C2 122.4(5) . .
C6 C5 N2 120.8(5) . .
C8 C5 N2 118.1(5) . .
C8 C5 C6 121.0(5) . .
C12 C11 C10 119.4(5) . .
N1 C8 C5 121.3(5) . .
Zn1 O3 Zn1 103.86(16) 2_576 .
C9 O3 Zn1 115.8(4) . .
C9 O3 Zn1 118.5(3) . 2_576
C1 O2 Zn2 121.4(4) . .
C4 N3 N2 103.3(5) . .
N4 C3 N2 109.6(5) . .
N3 C4 N4 114.5(5) . .
C3 N4 Zn2 125.7(4) . 1_565
C3 N4 C4 103.9(5) . .
C4 N4 Zn2 126.8(4) . 1_565
O7 C17 C14 122.1(5) . .
O7 C17 O8 121.5(5) . .
O8 C17 C14 116.3(5) . .
O5 C16 C12 120.5(5) . .
O5 C16 O6 121.7(5) . .
O6 C16 C12 117.8(5) . .
C16 O6 Zn2 110.8(3) . 2_665
C17 O8 Zn1 108.9(3) . 2_566

loop_
_geom_bond_atom_site_label_1
_geom_bond_atom_site_label_2
_geom_bond_distance
_geom_bond_site_symmetry_2
Zn1 N1 2.101(4) .
Zn1 O3 2.297(4) .
Zn1 O3 1.989(4) 2_576
Zn1 O8 1.990(4) 2_566
Zn1 O10 2.028(5) .
Zn2 O2 1.952(4) .
Zn2 N4 2.022(5) 1_545
Zn2 O6 1.943(4) 2_665
Zn2 O9 1.986(5) .
C12 C13 1.397(7) .
C12 C11 1.394(7) .
C12 C16 1.487(7) .
N1 C7 1.341(7) .
N1 C8 1.338(6) .
C10 C15 1.397(7) .
C10 C9 1.512(7) .
C10 C11 1.403(7) .
C15 C14 1.388(7) .
C9 O3 1.295(6) .
C9 O4 1.217(6) .
N2 C5 1.427(6) .
N2 N3 1.373(7) .
N2 C3 1.346(7) .
C14 C13 1.397(7) .
C14 C17 1.511(7) .
C2 C6 1.384(7) .
C2 C1 1.517(7) .
C2 C7 1.384(7) .
C6 C5 1.377(7) .
C1 O2 1.269(6) .
C1 O1 1.222(6) .
C5 C8 1.375(7) .
O3 Zn1 1.989(4) 2_576
N3 C4 1.296(7) .
C3 N4 1.317(7) .
C4 N4 1.350(8) .
N4 Zn2 2.021(5) 1_565
O7 C17 1.236(6) .
C17 O8 1.273(7) .
C16 O5 1.225(7) .
C16 O6 1.271(7) .
O6 Zn2 1.943(4) 2_665
O8 Zn1 1.990(4) 2_566

loop_
_geom_torsion_atom_site_label_1
_geom_torsion_atom_site_label_2
_geom_torsion_atom_site_label_3
_geom_torsion_atom_site_label_4
_geom_torsion
_geom_torsion_site_symmetry_4
Zn1 N1 C7 C2 -176.6(4) .
Zn1 N1 C8 C5 174.9(4) .
C12 C16 O6 Zn2 -176.7(4) 2_665
C10 C15 C14 C13 -2.1(8) .
C10 C15 C14 C17 178.0(5) .
C10 C9 O3 Zn1 -78.1(5) .
C10 C9 O3 Zn1 157.5(4) 2_576
C15 C10 C9 O3 146.7(5) .
C15 C10 C9 O4 -33.3(8) .
C15 C10 C11 C12 1.2(8) .
C15 C14 C13 C12 -0.5(9) .
C15 C14 C17 O7 -177.5(6) .
C15 C14 C17 O8 0.4(8) .
C9 C10 C15 C14 -173.4(5) .
C9 C10 C11 C12 176.4(5) .
N2 C5 C8 N1 -179.8(5) .
N2 N3 C4 N4 2.8(8) .
N2 C3 N4 Zn2 159.3(4) 1_565
N2 C3 N4 C4 -0.6(7) .
C14 C17 O8 Zn1 175.3(4) 2_566
C2 C6 C5 N2 -179.3(5) .
C2 C6 C5 C8 0.3(9) .
C2 C1 O2 Zn2 174.3(4) .
C13 C12 C11 C10 -3.8(8) .
C13 C12 C16 O5 159.5(7) .
C13 C12 C16 O6 -22.1(8) .
C13 C14 C17 O7 2.5(9) .
C13 C14 C17 O8 -179.5(5) .
C6 C2 C1 O2 -4.8(8) .
C6 C2 C1 O1 176.0(6) .
C6 C2 C7 N1 2.5(9) .
C6 C5 C8 N1 0.7(9) .
C1 C2 C6 C5 178.9(5) .
C1 C2 C7 N1 -178.2(5) .
C7 N1 C8 C5 0.0(9) .
C7 C2 C6 C5 -1.8(8) .
C7 C2 C1 O2 175.8(6) .
C7 C2 C1 O1 -3.3(9) .
C5 N2 N3 C4 172.2(5) .
C5 N2 C3 N4 -172.3(5) .
C11 C12 C13 C14 3.5(9) .
C11 C12 C16 O5 -21.0(9) .
C11 C12 C16 O6 157.4(5) .
C11 C10 C15 C14 1.7(8) .
C11 C10 C9 O3 -28.5(7) .
C11 C10 C9 O4 151.5(6) .
C8 N1 C7 C2 -1.5(8) .
O4 C9 O3 Zn1 -22.6(8) 2_576
O4 C9 O3 Zn1 101.9(6) .
O1 C1 O2 Zn2 -6.6(9) .
N3 N2 C5 C6 127.4(6) .
N3 N2 C5 C8 -52.1(8) .
N3 N2 C3 N4 2.4(7) .
N3 C4 N4 Zn2 -161.1(5) 1_565
N3 C4 N4 C3 -1.5(8) .
C3 N2 C5 C6 -58.5(8) .
C3 N2 C5 C8 122.0(7) .
C3 N2 N3 C4 -3.1(7) .
O7 C17 O8 Zn1 -6.7(7) 2_566
C17 C14 C13 C12 179.4(5) .
C16 C12 C13 C14 -177.0(5) .
C16 C12 C11 C10 176.7(5) .
O5 C16 O6 Zn2 1.7(8) 2_665
